data_4088307
loop_
_publ_author_name
'Lastovickova, Dominika N.'
'Bielawski, Christopher W.'

_publ_section_title
;
 Diamidocarbene Induced B--H Activation: A New Class of Initiator-Free
 Olefin Hydroboration Reagents
;
_journal_issue 5
_journal_name_full Organometallics
_journal_page_first 706
_journal_paper_doi 10.1021/acs.organomet.5b00997
_journal_volume 35
_journal_year 2016
_chemical_formula_moiety 'C27 H43 B1 N3 O2'
_chemical_formula_sum 'C27 H43 B N3 O2'
_chemical_formula_weight 452.45
_chemical_name_common 'DAC-BH3NMe3 (1NMe3)'
_space_group_crystal_system monoclinic
_space_group_IT_number 4
_space_group_name_Hall 'P 2yb'
_space_group_name_H-M_alt 'P 1 21 1'
_atom_sites_solution_hydrogens mixed
_audit_creation_method SHELXL-2014
_cell_angle_alpha 90
_cell_angle_beta 109.329(3)
_cell_angle_gamma 90
_cell_formula_units_Z 2
_cell_length_a 8.8352(12)
_cell_length_b 12.6874(17)
_cell_length_c 12.1513(17)
_cell_measurement_temperature 150(2)
_cell_volume 1285.3(3)
_computing_cell_refinement 'CrystalClear (Rigaku Inc., 2008)'
_computing_data_collection 'CrystalClear (Rigaku Inc., 2008)'
_computing_data_reduction 'CrystalClear (Rigaku Inc., 2008)'
_computing_structure_refinement 'SHELXL-2014 (Sheldrick, 2014)'
_diffrn_ambient_temperature 150(2)
_diffrn_measured_fraction_theta_full 0.966
_diffrn_measured_fraction_theta_max 0.997
_diffrn_measurement_device_type 'Rigaku SCX-Mini with Mercury 2+ CCD'
_diffrn_measurement_method 'omega scan'
_diffrn_radiation_type MoK\a
_diffrn_radiation_wavelength 0.71075
_diffrn_reflns_av_R_equivalents 0.0437
_diffrn_reflns_av_unetI/netI 0.0344
_diffrn_reflns_Laue_measured_fraction_full 0.966
_diffrn_reflns_Laue_measured_fraction_max 0.997
_diffrn_reflns_limit_h_max 10
_diffrn_reflns_limit_h_min -10
_diffrn_reflns_limit_k_max 15
_diffrn_reflns_limit_k_min -15
_diffrn_reflns_limit_l_max 14
_diffrn_reflns_limit_l_min -14
_diffrn_reflns_number 18790
_diffrn_reflns_point_group_measured_fraction_full 0.967
_diffrn_reflns_point_group_measured_fraction_max 0.998
_diffrn_reflns_theta_full 25.242
_diffrn_reflns_theta_max 24.987
_diffrn_reflns_theta_min 3.211
_exptl_absorpt_coefficient_mu 0.073
_exptl_absorpt_correction_T_max 1.0000
_exptl_absorpt_correction_T_min 0.7748
_exptl_absorpt_correction_type multi-scan
_exptl_absorpt_process_details
;
Abscor.  T. Higashi (2001). The Rigaku Corporation, Tokyo, Japan.
;
_exptl_crystal_colour colorless
_exptl_crystal_density_diffrn 1.169
_exptl_crystal_description block
_exptl_crystal_F_000 494
_exptl_crystal_size_max 0.25
_exptl_crystal_size_mid 0.15
_exptl_crystal_size_min 0.09
_refine_diff_density_max 0.157
_refine_diff_density_min -0.158
_refine_diff_density_rms 0.034
_refine_ls_abs_structure_details
;
 Flack x determined using 2014 quotients [(I+)-(I-)]/[(I+)+(I-)]
 (Parsons, Flack and Wagner, Acta Cryst. B69 (2013) 249-259).
;
_refine_ls_abs_structure_Flack 1.7(5)
_refine_ls_extinction_method none
_refine_ls_goodness_of_fit_ref 1.006
_refine_ls_hydrogen_treatment mixed
_refine_ls_matrix_type full
_refine_ls_number_parameters 317
_refine_ls_number_reflns 4504
_refine_ls_number_restraints 1
_refine_ls_restrained_S_all 1.006
_refine_ls_R_factor_all 0.0335
_refine_ls_R_factor_gt 0.0318
_refine_ls_shift/su_max 0.000
_refine_ls_shift/su_mean 0.000
_refine_ls_structure_factor_coef Fsqd
_refine_ls_weighting_details 'w=1/[\s^2^(Fo^2^)+(0.0476P)^2^+0.2022P] where P=(Fo^2^+2Fc^2^)/3'
_refine_ls_weighting_scheme calc
_refine_ls_wR_factor_gt 0.0807
_refine_ls_wR_factor_ref 0.0818
_reflns_Friedel_coverage 0.906
_reflns_Friedel_fraction_full 0.967
_reflns_Friedel_fraction_max 0.999
_reflns_number_gt 4332
_reflns_number_total 4504
_reflns_threshold_expression 'I > 2\s(I)'
_cod_data_source_file om5b00997_si_002.cif
_cod_data_source_block DAC-BH3NMe3
_cod_original_sg_symbol_H-M 'P 21'
_cod_database_code 4088307
_shelx_space_group_comment
;
The symmetry employed for this shelxl refinement is uniquely defined
by the following loop, which should always be used as a source of
symmetry information in preference to the above space-group names.
They are only intended as comments.
;
_shelxl_version_number 2014-3

loop_
_space_group_symop_operation_xyz
'x, y, z'
'-x, y+1/2, -z'

loop_
_atom_site_label
_atom_site_type_symbol
_atom_site_fract_x
_atom_site_fract_y
_atom_site_fract_z
_atom_site_U_iso_or_equiv
_atom_site_adp_type
_atom_site_occupancy
_atom_site_site_symmetry_order
_atom_site_calc_flag
_atom_site_refinement_flags_posn
_atom_site_refinement_flags_adp
O2 O 0.46806(18) 0.60003(13) 0.67464(13) 0.0254(4) Uani 1 1 d . .
O1 O 0.21780(19) 0.41593(12) 0.89126(14) 0.0239(4) Uani 1 1 d . .
N1 N 0.1600(2) 0.58858(14) 0.85382(14) 0.0177(4) Uani 1 1 d . .
C4 C 0.3543(2) 0.59634(18) 0.71157(17) 0.0193(4) Uani 1 1 d . .
N2 N 0.2794(2) 0.68434(14) 0.72986(15) 0.0179(4) Uani 1 1 d . .
N3 N -0.1090(2) 0.82099(15) 0.72147(16) 0.0217(4) Uani 1 1 d . .
C16 C 0.3189(3) 0.78372(17) 0.68838(19) 0.0192(5) Uani 1 1 d . .
C20 C 0.3009(3) 0.90455(19) 0.5322(2) 0.0243(5) Uani 1 1 d . .
H20A H 0.2680 0.9192 0.4528 0.029 Uiso 1 1 calc R U
C7 C 0.0727(3) 0.59188(17) 0.93583(18) 0.0189(4) Uani 1 1 d . .
C25 C -0.1267(3) 0.8212(2) 0.8394(2) 0.0311(5) Uani 1 1 d . .
H25A H -0.1804 0.8844 0.8492 0.047 Uiso 1 1 calc R U
H25B H -0.0225 0.8182 0.8980 0.047 Uiso 1 1 calc R U
H25C H -0.1884 0.7610 0.8469 0.047 Uiso 1 1 calc R U
C1 C 0.1498(3) 0.68633(17) 0.78330(18) 0.0186(4) Uani 1 1 d . .
H1A H 0.1758 0.7448 0.8391 0.022 Uiso 1 1 calc R U
C11 C -0.1654(3) 0.56061(17) 0.9837(2) 0.0242(5) Uani 1 1 d . .
H11A H -0.2662 0.5298 0.9660 0.029 Uiso 1 1 calc R U
C2 C 0.2191(3) 0.49508(17) 0.83325(18) 0.0195(5) Uani 1 1 d . .
C9 C 0.0451(3) 0.66201(17) 1.11169(19) 0.0245(5) Uani 1 1 d . .
H9A H 0.0877 0.6996 1.1808 0.029 Uiso 1 1 calc R U
C22 C 0.1976(3) 0.7220(2) 0.4775(2) 0.0277(5) Uani 1 1 d . .
H22A H 0.1519 0.7552 0.4028 0.042 Uiso 1 1 calc R U
H22B H 0.1150 0.6857 0.4976 0.042 Uiso 1 1 calc R U
H22C H 0.2782 0.6726 0.4743 0.042 Uiso 1 1 calc R U
C17 C 0.4047(3) 0.85906(18) 0.76907(18) 0.0204(5) Uani 1 1 d . .
C8 C 0.1381(3) 0.64758(17) 1.03993(19) 0.0215(5) Uani 1 1 d . .
B1 B -0.0308(3) 0.7115(2) 0.6910(2) 0.0218(5) Uani 1 1 d . .
C18 C 0.4315(3) 0.95786(18) 0.7283(2) 0.0226(5) Uani 1 1 d . .
H18A H 0.4878 1.0082 0.7818 0.027 Uiso 1 1 calc R U
C24 C 0.4727(3) 0.8363(2) 0.89772(19) 0.0265(5) Uani 1 1 d . .
H24A H 0.4873 0.7616 0.9096 0.040 Uiso 1 1 calc R U
H24B H 0.4000 0.8614 0.9356 0.040 Uiso 1 1 calc R U
H24C H 0.5742 0.8712 0.9300 0.040 Uiso 1 1 calc R U
C27 C -0.0129(3) 0.91468(18) 0.7115(2) 0.0258(5) Uani 1 1 d . .
H27A H -0.0689 0.9778 0.7188 0.039 Uiso 1 1 calc R U
H27B H 0.0027 0.9140 0.6370 0.039 Uiso 1 1 calc R U
H27C H 0.0894 0.9127 0.7723 0.039 Uiso 1 1 calc R U
C21 C 0.2722(3) 0.80438(18) 0.56824(18) 0.0212(5) Uani 1 1 d . .
C3 C 0.2831(3) 0.49132(18) 0.73083(19) 0.0215(5) Uani 1 1 d . .
C10 C -0.1084(3) 0.62214(17) 1.0831(2) 0.0253(5) Uani 1 1 d . .
C19 C 0.3771(3) 0.98355(19) 0.6108(2) 0.0249(5) Uani 1 1 d . .
C26 C -0.2716(3) 0.82981(19) 0.6336(2) 0.0282(5) Uani 1 1 d . .
H26A H -0.3201 0.8948 0.6448 0.042 Uiso 1 1 calc R U
H26B H -0.3364 0.7718 0.6423 0.042 Uiso 1 1 calc R U
H26C H -0.2636 0.8285 0.5567 0.042 Uiso 1 1 calc R U
C12 C -0.0769(3) 0.54313(17) 0.90906(19) 0.0210(5) Uani 1 1 d . .
C13 C -0.1466(3) 0.47135(18) 0.8057(2) 0.0262(5) Uani 1 1 d . .
H13A H -0.2565 0.4901 0.7661 0.039 Uiso 1 1 calc R U
H13B H -0.1411 0.3996 0.8320 0.039 Uiso 1 1 calc R U
H13C H -0.0866 0.4786 0.7531 0.039 Uiso 1 1 calc R U
C15 C 0.3048(3) 0.69309(19) 1.07707(19) 0.0265(5) Uani 1 1 d . .
H15A H 0.3531 0.6867 1.1601 0.040 Uiso 1 1 calc R U
H15B H 0.2994 0.7661 1.0555 0.040 Uiso 1 1 calc R U
H15C H 0.3681 0.6555 1.0393 0.040 Uiso 1 1 calc R U
C14 C -0.2114(3) 0.6466(2) 1.1575(2) 0.0338(6) Uani 1 1 d . .
H14A H -0.1492 0.6376 1.2383 0.051 Uiso 1 1 calc R U
H14B H -0.3016 0.5996 1.1374 0.051 Uiso 1 1 calc R U
H14C H -0.2488 0.7180 1.1441 0.051 Uiso 1 1 calc R U
C5 C 0.4080(3) 0.40418(19) 0.7498(2) 0.0274(5) Uani 1 1 d . .
H5A H 0.4955 0.4178 0.8202 0.041 Uiso 1 1 calc R U
H5B H 0.4472 0.4023 0.6850 0.041 Uiso 1 1 calc R U
H5C H 0.3601 0.3376 0.7562 0.041 Uiso 1 1 calc R U
C23 C 0.4014(3) 1.0916(2) 0.5689(2) 0.0348(6) Uani 1 1 d . .
H23A H 0.4870 1.1265 0.6278 0.052 Uiso 1 1 calc R U
H23B H 0.3045 1.1318 0.5533 0.052 Uiso 1 1 calc R U
H23C H 0.4283 1.0857 0.4988 0.052 Uiso 1 1 calc R U
C6 C 0.1396(3) 0.4678(2) 0.6199(2) 0.0278(5) Uani 1 1 d . .
H6A H 0.0576 0.5198 0.6114 0.042 Uiso 1 1 calc R U
H6B H 0.0975 0.3991 0.6262 0.042 Uiso 1 1 calc R U
H6C H 0.1744 0.4698 0.5530 0.042 Uiso 1 1 calc R U
H100 H -0.026(3) 0.7274(18) 0.601(2) 0.015(5) Uiso 1 1 d . .
H200 H -0.120(3) 0.647(2) 0.694(2) 0.024(6) Uiso 1 1 d . .

loop_
_atom_site_aniso_label
_atom_site_aniso_U_11
_atom_site_aniso_U_22
_atom_site_aniso_U_33
_atom_site_aniso_U_23
_atom_site_aniso_U_13
_atom_site_aniso_U_12
O2 0.0225(8) 0.0271(8) 0.0310(8) 0.0021(7) 0.0148(7) 0.0048(7)
O1 0.0251(8) 0.0193(8) 0.0268(8) 0.0011(6) 0.0080(7) 0.0021(6)
N1 0.0165(9) 0.0191(9) 0.0180(8) -0.0006(7) 0.0064(7) 0.0004(7)
C4 0.0158(10) 0.0243(11) 0.0165(10) 0.0004(9) 0.0035(8) 0.0033(9)
N2 0.0151(9) 0.0219(9) 0.0169(9) 0.0003(7) 0.0059(7) 0.0015(7)
N3 0.0205(9) 0.0231(10) 0.0234(9) 0.0014(8) 0.0099(8) 0.0042(8)
C16 0.0158(11) 0.0227(11) 0.0210(11) 0.0026(8) 0.0088(9) 0.0052(9)
C20 0.0203(11) 0.0344(13) 0.0194(11) 0.0082(9) 0.0083(9) 0.0077(10)
C7 0.0210(10) 0.0171(10) 0.0195(10) 0.0034(9) 0.0081(9) 0.0039(9)
C25 0.0392(14) 0.0309(13) 0.0296(12) 0.0037(10) 0.0200(11) 0.0122(11)
C1 0.0208(11) 0.0188(10) 0.0182(10) -0.0005(8) 0.0092(9) 0.0011(9)
C11 0.0218(12) 0.0210(11) 0.0331(13) 0.0047(9) 0.0133(10) -0.0008(9)
C2 0.0142(11) 0.0226(11) 0.0191(11) -0.0025(9) 0.0021(9) 0.0002(9)
C9 0.0378(14) 0.0184(11) 0.0203(11) 0.0006(8) 0.0137(10) 0.0003(9)
C22 0.0281(13) 0.0361(13) 0.0187(11) 0.0004(9) 0.0074(10) 0.0031(10)
C17 0.0165(11) 0.0263(11) 0.0214(11) 0.0005(9) 0.0102(9) 0.0021(9)
C8 0.0242(12) 0.0182(11) 0.0231(11) 0.0045(9) 0.0091(9) 0.0007(9)
B1 0.0200(13) 0.0218(12) 0.0233(13) -0.0014(10) 0.0067(11) 0.0039(10)
C18 0.0215(11) 0.0237(11) 0.0262(11) -0.0020(9) 0.0126(9) -0.0005(9)
C24 0.0267(12) 0.0308(13) 0.0213(11) -0.0002(9) 0.0071(9) -0.0077(10)
C27 0.0275(13) 0.0209(12) 0.0294(12) 0.0017(9) 0.0102(10) 0.0028(9)
C21 0.0174(11) 0.0277(12) 0.0211(11) 0.0009(9) 0.0097(9) 0.0036(9)
C3 0.0198(11) 0.0225(11) 0.0234(11) -0.0024(9) 0.0086(9) 0.0027(9)
C10 0.0335(13) 0.0184(11) 0.0302(12) 0.0059(9) 0.0188(11) 0.0033(9)
C19 0.0202(12) 0.0283(13) 0.0311(13) 0.0058(10) 0.0150(10) 0.0042(9)
C26 0.0211(11) 0.0288(13) 0.0351(13) 0.0051(10) 0.0098(10) 0.0070(10)
C12 0.0220(11) 0.0173(11) 0.0238(11) 0.0032(9) 0.0076(9) 0.0015(9)
C13 0.0238(12) 0.0249(12) 0.0306(13) -0.0018(10) 0.0099(10) -0.0048(9)
C15 0.0294(13) 0.0315(13) 0.0180(11) -0.0012(10) 0.0068(9) -0.0055(10)
C14 0.0443(16) 0.0268(13) 0.0416(14) 0.0034(11) 0.0295(13) 0.0010(11)
C5 0.0255(12) 0.0211(11) 0.0399(14) -0.0010(9) 0.0169(11) 0.0027(9)
C23 0.0365(14) 0.0328(13) 0.0375(14) 0.0105(12) 0.0155(12) 0.0023(12)
C6 0.0269(13) 0.0317(13) 0.0254(12) -0.0080(10) 0.0095(10) -0.0027(10)

loop_
_atom_type_symbol
_atom_type_description
_atom_type_scat_dispersion_real
_atom_type_scat_dispersion_imag
_atom_type_scat_source
C C 0.0033 0.0016 'International Tables Vol C Tables 4.2.6.8 and 6.1.1.4'
H H 0.0000 0.0000 'International Tables Vol C Tables 4.2.6.8 and 6.1.1.4'
B B 0.0013 0.0007 'International Tables Vol C Tables 4.2.6.8 and 6.1.1.4'
N N 0.0061 0.0033 'International Tables Vol C Tables 4.2.6.8 and 6.1.1.4'
O O 0.0106 0.0060 'International Tables Vol C Tables 4.2.6.8 and 6.1.1.4'

loop_
_geom_angle_atom_site_label_1
_geom_angle_atom_site_label_2
_geom_angle_atom_site_label_3
_geom_angle
C2 N1 C7 118.58(17)
C2 N1 C1 125.20(16)
C7 N1 C1 115.21(16)
O2 C4 N2 122.1(2)
O2 C4 C3 121.22(19)
N2 C4 C3 116.53(17)
C4 N2 C16 118.40(16)
C4 N2 C1 124.95(17)
C16 N2 C1 116.52(16)
C26 N3 C27 108.88(17)
C26 N3 C25 107.88(18)
C27 N3 C25 108.71(19)
C26 N3 B1 106.26(17)
C27 N3 B1 111.24(16)
C25 N3 B1 113.70(17)
C17 C16 C21 120.4(2)
C17 C16 N2 119.32(19)
C21 C16 N2 120.28(19)
C19 C20 C21 122.5(2)
C19 C20 H20A 118.8
C21 C20 H20A 118.8
C8 C7 C12 120.75(19)
C8 C7 N1 118.85(19)
C12 C7 N1 120.36(19)
N3 C25 H25A 109.5
N3 C25 H25B 109.5
H25A C25 H25B 109.5
N3 C25 H25C 109.5
H25A C25 H25C 109.5
H25B C25 H25C 109.5
N2 C1 N1 109.05(16)
N2 C1 B1 114.62(17)
N1 C1 B1 114.33(18)
N2 C1 H1A 106.0
N1 C1 H1A 106.0
B1 C1 H1A 106.0
C10 C11 C12 122.4(2)
C10 C11 H11A 118.8
C12 C11 H11A 118.8
O1 C2 N1 122.24(18)
O1 C2 C3 121.17(19)
N1 C2 C3 116.56(18)
C10 C9 C8 121.9(2)
C10 C9 H9A 119.1
C8 C9 H9A 119.1
C21 C22 H22A 109.5
C21 C22 H22B 109.5
H22A C22 H22B 109.5
C21 C22 H22C 109.5
H22A C22 H22C 109.5
H22B C22 H22C 109.5
C18 C17 C16 118.7(2)
C18 C17 C24 119.0(2)
C16 C17 C24 122.3(2)
C9 C8 C7 118.7(2)
C9 C8 C15 118.9(2)
C7 C8 C15 122.43(19)
N3 B1 C1 113.19(18)
N3 B1 H100 102.7(12)
C1 B1 H100 110.9(12)
N3 B1 H200 104.5(13)
C1 B1 H200 111.3(13)
H100 B1 H200 113.8(17)
C19 C18 C17 122.3(2)
C19 C18 H18A 118.8
C17 C18 H18A 118.8
C17 C24 H24A 109.5
C17 C24 H24B 109.5
H24A C24 H24B 109.5
C17 C24 H24C 109.5
H24A C24 H24C 109.5
H24B C24 H24C 109.5
N3 C27 H27A 109.5
N3 C27 H27B 109.5
H27A C27 H27B 109.5
N3 C27 H27C 109.5
H27A C27 H27C 109.5
H27B C27 H27C 109.5
C20 C21 C16 118.4(2)
C20 C21 C22 119.0(2)
C16 C21 C22 122.6(2)
C4 C3 C5 109.98(18)
C4 C3 C2 112.36(17)
C5 C3 C2 110.11(19)
C4 C3 C6 107.25(18)
C5 C3 C6 109.64(19)
C2 C3 C6 107.40(18)
C9 C10 C11 117.9(2)
C9 C10 C14 120.7(2)
C11 C10 C14 121.4(2)
C18 C19 C20 117.4(2)
C18 C19 C23 121.6(2)
C20 C19 C23 121.0(2)
N3 C26 H26A 109.5
N3 C26 H26B 109.5
H26A C26 H26B 109.5
N3 C26 H26C 109.5
H26A C26 H26C 109.5
H26B C26 H26C 109.5
C7 C12 C11 117.9(2)
C7 C12 C13 123.74(19)
C11 C12 C13 118.3(2)
C12 C13 H13A 109.5
C12 C13 H13B 109.5
H13A C13 H13B 109.5
C12 C13 H13C 109.5
H13A C13 H13C 109.5
H13B C13 H13C 109.5
C8 C15 H15A 109.5
C8 C15 H15B 109.5
H15A C15 H15B 109.5
C8 C15 H15C 109.5
H15A C15 H15C 109.5
H15B C15 H15C 109.5
C10 C14 H14A 109.5
C10 C14 H14B 109.5
H14A C14 H14B 109.5
C10 C14 H14C 109.5
H14A C14 H14C 109.5
H14B C14 H14C 109.5
C3 C5 H5A 109.5
C3 C5 H5B 109.5
H5A C5 H5B 109.5
C3 C5 H5C 109.5
H5A C5 H5C 109.5
H5B C5 H5C 109.5
C19 C23 H23A 109.5
C19 C23 H23B 109.5
H23A C23 H23B 109.5
C19 C23 H23C 109.5
H23A C23 H23C 109.5
H23B C23 H23C 109.5
C3 C6 H6A 109.5
C3 C6 H6B 109.5
H6A C6 H6B 109.5
C3 C6 H6C 109.5
H6A C6 H6C 109.5
H6B C6 H6C 109.5

loop_
_geom_bond_atom_site_label_1
_geom_bond_atom_site_label_2
_geom_bond_distance
O2 C4 1.230(2)
O1 C2 1.229(3)
N1 C2 1.352(3)
N1 C7 1.449(3)
N1 C1 1.493(3)
C4 N2 1.353(3)
C4 C3 1.524(3)
N2 C16 1.443(3)
N2 C1 1.492(3)
N3 C26 1.484(3)
N3 C27 1.489(3)
N3 C25 1.492(3)
N3 B1 1.647(3)
C16 C17 1.399(3)
C16 C21 1.404(3)
C20 C19 1.394(4)
C20 C21 1.395(3)
C20 H20A 0.9300
C7 C8 1.396(3)
C7 C12 1.396(3)
C25 H25A 0.9600
C25 H25B 0.9600
C25 H25C 0.9600
C1 B1 1.650(3)
C1 H1A 0.9800
C11 C10 1.386(3)
C11 C12 1.397(3)
C11 H11A 0.9300
C2 C3 1.528(3)
C9 C10 1.380(3)
C9 C8 1.394(3)
C9 H9A 0.9300
C22 C21 1.503(3)
C22 H22A 0.9600
C22 H22B 0.9600
C22 H22C 0.9600
C17 C18 1.397(3)
C17 C24 1.505(3)
C8 C15 1.505(3)
B1 H100 1.13(2)
B1 H200 1.14(3)
C18 C19 1.386(3)
C18 H18A 0.9300
C24 H24A 0.9600
C24 H24B 0.9600
C24 H24C 0.9600
C27 H27A 0.9600
C27 H27B 0.9600
C27 H27C 0.9600
C3 C5 1.525(3)
C3 C6 1.543(3)
C10 C14 1.512(3)
C19 C23 1.503(3)
C26 H26A 0.9600
C26 H26B 0.9600
C26 H26C 0.9600
C12 C13 1.508(3)
C13 H13A 0.9600
C13 H13B 0.9600
C13 H13C 0.9600
C15 H15A 0.9600
C15 H15B 0.9600
C15 H15C 0.9600
C14 H14A 0.9600
C14 H14B 0.9600
C14 H14C 0.9600
C5 H5A 0.9600
C5 H5B 0.9600
C5 H5C 0.9600
C23 H23A 0.9600
C23 H23B 0.9600
C23 H23C 0.9600
C6 H6A 0.9600
C6 H6B 0.9600
C6 H6C 0.9600
